data_2234548
loop_
_publ_author_name
'Fun, Hoong-Kun'
'Quah, Ching Kheng'
'Shetty, Divya N.'
'Narayana, B.'
'Sarojini, B. K.'

_publ_section_title
;
 <i>N</i>'-(2,6-Difluorobenzylidene)pyridine-4-carbohydrazide
;
_journal_coeditor_code BV2204
_journal_issue 5
_journal_name_full 'Acta Crystallographica Section E'
_journal_page_first o1484
_journal_paper_doi 10.1107/S1600536812016716
_journal_volume 68
_journal_year 2012
_chemical_formula_iupac 'C13 H9 F2 N3 O'
_chemical_formula_moiety 'C13 H9 F2 N3 O'
_chemical_formula_sum 'C13 H9 F2 N3 O'
_chemical_formula_weight 261.23
_chemical_name_systematic
;
<i>N</i>'-(2,6-Difluorobenzylidene)pyridine-4-carbohydrazide
;
_space_group_IT_number 14
_symmetry_cell_setting monoclinic
_symmetry_space_group_name_Hall '-P 2ybc'
_symmetry_space_group_name_H-M 'P 1 21/c 1'
_atom_sites_solution_hydrogens geom
_atom_sites_solution_primary direct
_atom_sites_solution_secondary difmap
_audit_creation_method SHELXL-97
_cell_angle_alpha 90.00
_cell_angle_beta 125.2490(10)
_cell_angle_gamma 90.00
_cell_formula_units_Z 4
_cell_length_a 6.84620(10)
_cell_length_b 24.7903(5)
_cell_length_c 8.37190(10)
_cell_measurement_reflns_used 8606
_cell_measurement_temperature 100
_cell_measurement_theta_max 33.50
_cell_measurement_theta_min 3.09
_cell_volume 1160.36(4)
_computing_cell_refinement 'SAINT (Bruker, 2009)'
_computing_data_collection 'APEX2 (Bruker, 2009)'
_computing_data_reduction 'SAINT (Bruker, 2009)'
_computing_molecular_graphics 'SHELXTL (Sheldrick, 2008)'
_computing_publication_material
;
SHELXTL (Sheldrick, 2008) and PLATON (Spek, 2009)
;
_computing_structure_refinement 'SHELXTL (Sheldrick, 2008)'
_computing_structure_solution 'SHELXTL (Sheldrick, 2008)'
_diffrn_ambient_temperature 100
_diffrn_measured_fraction_theta_full 0.996
_diffrn_measured_fraction_theta_max 0.996
_diffrn_measurement_device_type
;
Bruker SMART APEXII CCD area-detector
;
_diffrn_measurement_method '\f and \w scans'
_diffrn_radiation_monochromator graphite
_diffrn_radiation_source 'fine-focus sealed tube'
_diffrn_radiation_type MoK\a
_diffrn_radiation_wavelength 0.71073
_diffrn_reflns_av_R_equivalents 0.0286
_diffrn_reflns_av_sigmaI/netI 0.0254
_diffrn_reflns_limit_h_max 10
_diffrn_reflns_limit_h_min -10
_diffrn_reflns_limit_k_max 38
_diffrn_reflns_limit_k_min -38
_diffrn_reflns_limit_l_max 12
_diffrn_reflns_limit_l_min -12
_diffrn_reflns_number 22044
_diffrn_reflns_theta_full 33.53
_diffrn_reflns_theta_max 33.53
_diffrn_reflns_theta_min 3.09
_diffrn_standards_number 0
_exptl_absorpt_coefficient_mu 0.120
_exptl_absorpt_correction_T_max 0.9877
_exptl_absorpt_correction_T_min 0.9230
_exptl_absorpt_correction_type multi-scan
_exptl_absorpt_process_details '(<i>SADABS</i>; Bruker, 2009)'
_exptl_crystal_colour colourless
_exptl_crystal_density_diffrn 1.495
_exptl_crystal_density_method 'not measured'
_exptl_crystal_description plate
_exptl_crystal_F_000 536
_exptl_crystal_size_max 0.676
_exptl_crystal_size_mid 0.261
_exptl_crystal_size_min 0.103
_refine_diff_density_max 0.500
_refine_diff_density_min -0.234
_refine_ls_extinction_method none
_refine_ls_goodness_of_fit_ref 1.057
_refine_ls_hydrogen_treatment mixed
_refine_ls_matrix_type full
_refine_ls_number_parameters 176
_refine_ls_number_reflns 4531
_refine_ls_number_restraints 0
_refine_ls_restrained_S_all 1.057
_refine_ls_R_factor_all 0.0551
_refine_ls_R_factor_gt 0.0445
_refine_ls_shift/su_max 0.001
_refine_ls_shift/su_mean 0.001
_refine_ls_structure_factor_coef Fsqd
_refine_ls_weighting_details 'calc w=1/[\s^2^(Fo^2^)+(0.0562P)^2^+0.3643P] where P=(Fo^2^+2Fc^2^)/3'
_refine_ls_weighting_scheme calc
_refine_ls_wR_factor_gt 0.1094
_refine_ls_wR_factor_ref 0.1168
_reflns_number_gt 3819
_reflns_number_total 4531
_reflns_threshold_expression I>2\s(I)
_cod_data_source_file bv2204.cif
_cod_data_source_block I
_cod_original_cell_volume 1160.36(3)
_cod_original_sg_symbol_H-M 'P 21/c'
_cod_database_code 2234548
_cod_database_fobs_code 2234548

loop_
_symmetry_equiv_pos_as_xyz
'x, y, z'
'-x, y+1/2, -z+1/2'
'-x, -y, -z'
'x, -y-1/2, z-1/2'

loop_
_atom_site_type_symbol
_atom_site_label
_atom_site_fract_x
_atom_site_fract_y
_atom_site_fract_z
_atom_site_U_iso_or_equiv
_atom_site_adp_type
_atom_site_calc_flag
_atom_site_refinement_flags
_atom_site_occupancy
_atom_site_symmetry_multiplicity
F F1 0.41487(12) 0.82429(3) -0.46332(9) 0.02284(14) Uani d . 1 1
F F2 0.74397(12) 0.94647(3) 0.06279(9) 0.02428(15) Uani d . 1 1
O O1 0.88240(14) 0.69293(3) -0.10748(11) 0.01802(15) Uani d . 1 1
N N1 1.26302(17) 0.60373(4) 0.54592(13) 0.02081(18) Uani d . 1 1
N N2 0.85867(15) 0.75837(3) 0.07264(12) 0.01533(15) Uani d . 1 1
N N3 0.73916(15) 0.79285(3) -0.08611(12) 0.01499(15) Uani d . 1 1
C C1 1.20146(17) 0.69340(4) 0.41379(14) 0.01558(17) Uani d . 1 1
H H1A 1.2365 0.7300 0.4362 0.019 Uiso calc R 1 1
C C2 1.30695(18) 0.65690(4) 0.56804(15) 0.01889(18) Uani d . 1 1
H H2A 1.4143 0.6701 0.6940 0.023 Uiso calc R 1 1
C C3 1.11063(19) 0.58554(4) 0.36284(16) 0.01903(19) Uani d . 1 1
H H3A 1.0787 0.5487 0.3448 0.023 Uiso calc R 1 1
C C4 0.99779(17) 0.61841(4) 0.19868(15) 0.01578(17) Uani d . 1 1
H H4A 0.8951 0.6039 0.0741 0.019 Uiso calc R 1 1
C C5 1.04182(16) 0.67368(4) 0.22471(13) 0.01332(16) Uani d . 1 1
C C6 0.92010(16) 0.70905(4) 0.04740(14) 0.01366(16) Uani d . 1 1
C C7 0.71196(16) 0.84069(4) -0.04226(14) 0.01461(16) Uani d . 1 1
H H7A 0.7767 0.8489 0.0877 0.018 Uiso calc R 1 1
C C8 0.58232(16) 0.88247(4) -0.19069(14) 0.01341(16) Uani d . 1 1
C C9 0.43387(17) 0.87443(4) -0.39305(14) 0.01554(17) Uani d . 1 1
C C10 0.30493(19) 0.91512(4) -0.52600(15) 0.01971(19) Uani d . 1 1
H H10A 0.2063 0.9079 -0.6594 0.024 Uiso calc R 1 1
C C11 0.3256(2) 0.96720(4) -0.45622(16) 0.0218(2) Uani d . 1 1
H H11A 0.2382 0.9950 -0.5441 0.026 Uiso calc R 1 1
C C12 0.47472(19) 0.97845(4) -0.25729(16) 0.02061(19) Uani d . 1 1
H H12A 0.4914 1.0134 -0.2107 0.025 Uiso calc R 1 1
C C13 0.59696(17) 0.93600(4) -0.13148(14) 0.01623(17) Uani d . 1 1
H H1N2 0.870(3) 0.7667(7) 0.180(3) 0.034(4) Uiso d . 1 1

loop_
_atom_site_aniso_label
_atom_site_aniso_U_11
_atom_site_aniso_U_22
_atom_site_aniso_U_33
_atom_site_aniso_U_12
_atom_site_aniso_U_13
_atom_site_aniso_U_23
F1 0.0293(3) 0.0157(3) 0.0164(3) 0.0010(2) 0.0091(3) -0.0034(2)
F2 0.0308(3) 0.0188(3) 0.0156(3) 0.0007(2) 0.0089(3) -0.0043(2)
O1 0.0264(4) 0.0163(3) 0.0134(3) 0.0014(3) 0.0126(3) -0.0004(2)
N1 0.0226(4) 0.0217(4) 0.0176(4) 0.0037(3) 0.0113(3) 0.0052(3)
N2 0.0211(4) 0.0142(3) 0.0117(3) 0.0042(3) 0.0100(3) 0.0025(3)
N3 0.0182(3) 0.0143(3) 0.0135(3) 0.0027(3) 0.0097(3) 0.0029(3)
C1 0.0165(4) 0.0160(4) 0.0139(4) 0.0004(3) 0.0086(3) -0.0003(3)
C2 0.0183(4) 0.0226(4) 0.0133(4) 0.0022(3) 0.0077(4) 0.0013(3)
C3 0.0222(4) 0.0154(4) 0.0204(5) 0.0021(3) 0.0128(4) 0.0037(3)
C4 0.0175(4) 0.0146(4) 0.0158(4) 0.0003(3) 0.0100(3) 0.0003(3)
C5 0.0154(4) 0.0135(3) 0.0130(4) 0.0014(3) 0.0093(3) 0.0011(3)
C6 0.0154(4) 0.0136(3) 0.0127(4) 0.0001(3) 0.0085(3) 0.0004(3)
C7 0.0162(4) 0.0149(4) 0.0131(4) 0.0010(3) 0.0086(3) 0.0009(3)
C8 0.0155(4) 0.0124(3) 0.0138(4) 0.0007(3) 0.0093(3) 0.0005(3)
C9 0.0180(4) 0.0139(4) 0.0149(4) -0.0001(3) 0.0096(3) -0.0009(3)
C10 0.0225(4) 0.0199(4) 0.0143(4) 0.0025(3) 0.0092(4) 0.0032(3)
C11 0.0269(5) 0.0168(4) 0.0210(5) 0.0048(3) 0.0135(4) 0.0061(4)
C12 0.0266(5) 0.0135(4) 0.0224(5) 0.0020(3) 0.0146(4) 0.0015(3)
C13 0.0192(4) 0.0146(4) 0.0150(4) -0.0003(3) 0.0099(3) -0.0012(3)

loop_
_atom_type_symbol
_atom_type_description
_atom_type_scat_dispersion_real
_atom_type_scat_dispersion_imag
_atom_type_scat_source
C C 0.0033 0.0016 'International Tables Vol C Tables 4.2.6.8 and 6.1.1.4'
H H 0.0000 0.0000 'International Tables Vol C Tables 4.2.6.8 and 6.1.1.4'
F F 0.0171 0.0103 'International Tables Vol C Tables 4.2.6.8 and 6.1.1.4'
N N 0.0061 0.0033 'International Tables Vol C Tables 4.2.6.8 and 6.1.1.4'
O O 0.0106 0.0060 'International Tables Vol C Tables 4.2.6.8 and 6.1.1.4'

loop_
_geom_angle_atom_site_label_1
_geom_angle_atom_site_label_2
_geom_angle_atom_site_label_3
_geom_angle
C3 N1 C2 116.95(9)
C6 N2 N3 118.36(8)
C6 N2 H1N2 121.3(11)
N3 N2 H1N2 119.4(11)
C7 N3 N2 113.49(8)
C2 C1 C5 118.26(9)
C2 C1 H1A 120.9
C5 C1 H1A 120.9
N1 C2 C1 123.84(9)
N1 C2 H2A 118.1
C1 C2 H2A 118.1
N1 C3 C4 123.81(9)
N1 C3 H3A 118.1
C4 C3 H3A 118.1
C3 C4 C5 118.45(9)
C3 C4 H4A 120.8
C5 C4 H4A 120.8
C4 C5 C1 118.67(9)
C4 C5 C6 118.35(8)
C1 C5 C6 122.96(8)
O1 C6 N2 124.30(9)
O1 C6 C5 120.79(8)
N2 C6 C5 114.91(8)
N3 C7 C8 121.88(9)
N3 C7 H7A 119.1
C8 C7 H7A 119.1
C9 C8 C13 114.68(8)
C9 C8 C7 126.14(8)
C13 C8 C7 119.14(9)
F1 C9 C10 117.80(9)
F1 C9 C8 118.65(8)
C10 C9 C8 123.55(9)
C9 C10 C11 118.53(10)
C9 C10 H10A 120.7
C11 C10 H10A 120.7
C12 C11 C10 121.09(9)
C12 C11 H11A 119.5
C10 C11 H11A 119.5
C13 C12 C11 117.68(9)
C13 C12 H12A 121.2
C11 C12 H12A 121.2
F2 C13 C12 118.28(9)
F2 C13 C8 117.29(8)
C12 C13 C8 124.43(9)

loop_
_geom_bond_atom_site_label_1
_geom_bond_atom_site_label_2
_geom_bond_distance
F1 C9 1.3488(11)
F2 C13 1.3550(12)
O1 C6 1.2334(11)
N1 C3 1.3399(14)
N1 C2 1.3410(14)
N2 C6 1.3485(12)
N2 N3 1.3826(11)
N2 H1N2 0.884(18)
N3 C7 1.2864(12)
C1 C2 1.3897(14)
C1 C5 1.3936(13)
C1 H1A 0.9300
C2 H2A 0.9300
C3 C4 1.3872(14)
C3 H3A 0.9300
C4 C5 1.3928(13)
C4 H4A 0.9300
C5 C6 1.4963(13)
C7 C8 1.4601(13)
C7 H7A 0.9300
C8 C9 1.3983(13)
C8 C13 1.3998(13)
C9 C10 1.3790(14)
C10 C11 1.3901(15)
C10 H10A 0.9300
C11 C12 1.3897(16)
C11 H11A 0.9300
C12 C13 1.3783(14)
C12 H12A 0.9300

loop_
_geom_hbond_atom_site_label_D
_geom_hbond_atom_site_label_H
_geom_hbond_atom_site_label_A
_geom_hbond_site_symmetry_A
_geom_hbond_distance_DH
_geom_hbond_distance_HA
_geom_hbond_distance_DA
_geom_hbond_angle_DHA
_geom_hbond_publ_flag
N2 H1N2 O1 4_576 0.88(2) 2.00(2) 2.8554(12) 163.4(16) yes
C1 H1A F1 1_656 0.9300 2.5400 3.4622(13) 169.00 yes
C7 H7A O1 4_576 0.9300 2.4500 3.2253(13) 141.00 yes

loop_
_geom_torsion_atom_site_label_1
_geom_torsion_atom_site_label_2
_geom_torsion_atom_site_label_3
_geom_torsion_atom_site_label_4
_geom_torsion
C6 N2 N3 C7 -172.82(9)
C3 N1 C2 C1 1.03(16)
C5 C1 C2 N1 -0.46(15)
C2 N1 C3 C4 -0.28(16)
N1 C3 C4 C5 -0.99(15)
C3 C4 C5 C1 1.52(14)
C3 C4 C5 C6 179.93(9)
C2 C1 C5 C4 -0.85(14)
C2 C1 C5 C6 -179.18(9)
N3 N2 C6 O1 2.02(14)
N3 N2 C6 C5 -178.14(8)
C4 C5 C6 O1 -34.71(13)
C1 C5 C6 O1 143.63(10)
C4 C5 C6 N2 145.45(9)
C1 C5 C6 N2 -36.22(13)
N2 N3 C7 C8 -177.64(8)
N3 C7 C8 C9 14.15(15)
N3 C7 C8 C13 -167.93(9)
C13 C8 C9 F1 178.07(8)
C7 C8 C9 F1 -3.93(15)
C13 C8 C9 C10 -1.87(14)
C7 C8 C9 C10 176.13(10)
F1 C9 C10 C11 -178.93(9)
C8 C9 C10 C11 1.00(16)
C9 C10 C11 C12 0.75(17)
C10 C11 C12 C13 -1.46(17)
C11 C12 C13 F2 179.64(9)
C11 C12 C13 C8 0.49(16)
C9 C8 C13 F2 -178.05(9)
C7 C8 C13 F2 3.79(13)
C9 C8 C13 C12 1.10(15)
C7 C8 C13 C12 -177.05(9)

loop_
_cod_related_entry_id
_cod_related_entry_database
_cod_related_entry_code
1 ChemSpider 7902853
